data_7043411
loop_
_publ_author_name
'Moreno-Alc\'antar, Luis Guillermo'
'Hess, Kristopher'
'Guevara-Vela, Jos\'e Manuel'
'Rocha-Rinza, Tom\'as'
'Mart\'in Pend\'as, Angel'
'Flores-Alamo, Marcos'
'Torrens, Hugo'

_publ_section_title
;
 \p-Backbonding and non-covalent interactions in JohnPhos and
 polyfluorothiolate complexes of gold(I)
;
_journal_name_full 'Dalton Trans.'
_journal_paper_doi 10.1039/C7DT00961E
_journal_year 2017
_chemical_formula_moiety 'C26 H30 Au F2 P S'
_chemical_formula_sum 'C26 H30 Au F2 P S'
_chemical_formula_weight 640.49
_space_group_IT_number 14
_symmetry_cell_setting monoclinic
_symmetry_Int_Tables_number 14
_symmetry_space_group_name_Hall '-P 2yn'
_symmetry_space_group_name_H-M 'P 1 21/n 1'
_atom_sites_solution_hydrogens geom
_audit_conform_dict_location ftp://ftp.iucr.org/pub/cif_core.dic
_audit_conform_dict_name cif_core.dic
_audit_conform_dict_version 2.4.3
_audit_creation_date 2016-10-24T15:34:46-00:00
_audit_creation_method 'WinGX routine CIF_UPDATE'
_audit_update_record
;
2017-02-10 deposited with the CCDC.
2017-06-22 downloaded from the CCDC.
;
_cell_angle_alpha 90
_cell_angle_beta 106.518(7)
_cell_angle_gamma 90
_cell_formula_units_Z 4
_cell_length_a 13.3235(8)
_cell_length_b 12.9471(6)
_cell_length_c 15.1958(10)
_cell_measurement_reflns_used 3302
_cell_measurement_temperature 298(2)
_cell_measurement_theta_max 29.329
_cell_measurement_theta_min 3.4439
_cell_volume 2513.1(3)
_computing_cell_refinement
;
        CrysAlisPro, Agilent Technologies,
        Version 1.171.36.32 (release 02-08-2013 CrysAlis171 .NET)
        (compiled Aug  2 2013,16:46:58)
;
_computing_data_collection
;
        CrysAlisPro, Agilent Technologies,
        Version 1.171.36.32 (release 02-08-2013 CrysAlis171 .NET)
        (compiled Aug  2 2013,16:46:58)
;
_computing_data_reduction
;
        CrysAlisPro, Agilent Technologies,
        Version 1.171.36.32 (release 02-08-2013 CrysAlis171 .NET)
        (compiled Aug  2 2013,16:46:58)
;
_computing_molecular_graphics
;
          'Ortep-3 for Windows (Farrugia, 1997)'
      L. J. Farrugia, J. Appl. Crystallogr., 1997, 30, 565.
;
_computing_publication_material
;    
        'WinGX publication routines (Farrugia, 1999)'                 
    L. J. Farrugia, J. Appl. Crystallogr., 1999, 32, 837-838.
;
_computing_structure_refinement 'SHELXL-2014 (Sheldrick, 2015)'
_computing_structure_solution
;
      'SHELXS-2014 (Sheldrick, 2015)'
      Sheldrick, G. M. (2015). Acta Cryst. A71, 3--8.
;
_diffrn_ambient_temperature 298(2)
_diffrn_detector_area_resol_mean 10.4685
_diffrn_measured_fraction_theta_full 0.997
_diffrn_measured_fraction_theta_max 0.865
_diffrn_measurement_device_type 'Xcalibur, Atlas, Gemini'
_diffrn_measurement_method '\w scans'
_diffrn_orient_matrix_UB_11 0.0332634
_diffrn_orient_matrix_UB_12 0.018475
_diffrn_orient_matrix_UB_13 0.0421823
_diffrn_orient_matrix_UB_21 0.0444465
_diffrn_orient_matrix_UB_22 -0.0149253
_diffrn_orient_matrix_UB_23 -0.0138462
_diffrn_orient_matrix_UB_31 0.0009597
_diffrn_orient_matrix_UB_32 0.0493804
_diffrn_orient_matrix_UB_33 -0.0199707
_diffrn_radiation_monochromator graphite
_diffrn_radiation_type MoK\a
_diffrn_radiation_wavelength 0.71073
_diffrn_reflns_av_R_equivalents 0.0343
_diffrn_reflns_av_unetI/netI 0.0589
_diffrn_reflns_Laue_measured_fraction_full 0.997
_diffrn_reflns_Laue_measured_fraction_max 0.865
_diffrn_reflns_limit_h_max 17
_diffrn_reflns_limit_h_min -18
_diffrn_reflns_limit_k_max 12
_diffrn_reflns_limit_k_min -17
_diffrn_reflns_limit_l_max 20
_diffrn_reflns_limit_l_min -11
_diffrn_reflns_number 13387
_diffrn_reflns_point_group_measured_fraction_full 0.997
_diffrn_reflns_point_group_measured_fraction_max 0.865
_diffrn_reflns_theta_full 25.242
_diffrn_reflns_theta_max 29.329
_diffrn_reflns_theta_min 3.444
_exptl_absorpt_coefficient_mu 6.026
_exptl_absorpt_correction_T_max 0.779
_exptl_absorpt_correction_T_min 0.272
_exptl_absorpt_correction_type analytical
_exptl_absorpt_process_details
;
        CrysAlisPro, Agilent Technologies,
        Version 1.171.36.32 (release 02-08-2013 CrysAlis171 .NET)
        (compiled Aug  2 2013,16:46:58)
Analytical numeric absorption correction using a multifaceted crystal
                        model based on expressions derived by R.C. Clark & J.S.
        (Clark, R. C. & Reid, J. S. (1995). Acta Cryst. A51, 887-897)
;
_exptl_crystal_colour colourless
_exptl_crystal_density_diffrn 1.693
_exptl_crystal_description plate
_exptl_crystal_F_000 1256
_exptl_crystal_size_max 0.34
_exptl_crystal_size_mid 0.28
_exptl_crystal_size_min 0.05
_refine_diff_density_max 0.645
_refine_diff_density_min -0.655
_refine_diff_density_rms 0.109
_refine_ls_extinction_method none
_refine_ls_goodness_of_fit_ref 1.03
_refine_ls_hydrogen_treatment constr
_refine_ls_matrix_type full
_refine_ls_number_parameters 286
_refine_ls_number_reflns 5974
_refine_ls_number_restraints 0
_refine_ls_restrained_S_all 1.03
_refine_ls_R_factor_all 0.0699
_refine_ls_R_factor_gt 0.0346
_refine_ls_shift/su_max 0.001
_refine_ls_shift/su_mean 0
_refine_ls_structure_factor_coef Fsqd
_refine_ls_weighting_details 'w=1/[\s^2^(Fo^2^)+(0.0211P)^2^] where P=(Fo^2^+2Fc^2^)/3'
_refine_ls_weighting_scheme calc
_refine_ls_wR_factor_gt 0.0551
_refine_ls_wR_factor_ref 0.0667
_reflns_Friedel_coverage 0
_reflns_number_gt 4059
_reflns_number_total 5974
_reflns_threshold_expression 'I > 2\s(I)'
_cod_data_source_file c7dt00961e2.cif
_cod_data_source_block khcop
_cod_original_sg_symbol_H-M 'P 21/n'
_cod_database_code 7043411
_shelx_estimated_absorpt_t_min 0.234
_shelx_estimated_absorpt_t_max 0.753

loop_
_symmetry_equiv_pos_as_xyz
'x, y, z'
'-x+1/2, y+1/2, -z+1/2'
'-x, -y, -z'
'x-1/2, -y-1/2, z-1/2'

loop_
_atom_site_label
_atom_site_type_symbol
_atom_site_fract_x
_atom_site_fract_y
_atom_site_fract_z
_atom_site_U_iso_or_equiv
_atom_site_adp_type
_atom_site_occupancy
_atom_site_site_symmetry_order
_atom_site_calc_flag
_atom_site_refinement_flags_posn
_atom_site_refinement_flags_adp
C1 C 0.2971(4) 0.3472(4) 0.1371(4) 0.0537(13) Uani 1 1 d . .
C2 C 0.3606(5) 0.3643(5) 0.0811(4) 0.0715(16) Uani 1 1 d . .
C3 C 0.4374(5) 0.2956(7) 0.0721(5) 0.091(2) Uani 1 1 d . .
H3 H 0.47794 0.308798 0.032644 0.11 Uiso 1 1 calc R U
C4 C 0.4502(6) 0.2101(6) 0.1227(6) 0.097(2) Uani 1 1 d . .
C5 C 0.3943(5) 0.1879(5) 0.1810(5) 0.0824(18) Uani 1 1 d . .
H5 H 0.407135 0.12739 0.215397 0.099 Uiso 1 1 calc R U
C6 C 0.3184(4) 0.2549(4) 0.1894(4) 0.0649(15) Uani 1 1 d . .
H6 H 0.279996 0.239749 0.230182 0.078 Uiso 1 1 calc R U
C7 C -0.1507(4) 0.1670(3) 0.0735(3) 0.0462(11) Uani 1 1 d . .
C8 C -0.1269(4) 0.1655(3) -0.0099(3) 0.0444(11) Uani 1 1 d . .
C9 C -0.0399(4) 0.2214(3) -0.0312(3) 0.0451(11) Uani 1 1 d . .
C10 C 0.0529(4) 0.1719(4) -0.0286(4) 0.0593(14) Uani 1 1 d . .
H10 H 0.063231 0.104032 -0.007795 0.071 Uiso 1 1 calc R U
C11 C 0.1303(5) 0.2218(5) -0.0563(4) 0.0754(17) Uani 1 1 d . .
H11 H 0.192079 0.18743 -0.054758 0.091 Uiso 1 1 calc R U
C12 C 0.1161(5) 0.3223(5) -0.0862(4) 0.0728(16) Uani 1 1 d . .
H12 H 0.168573 0.35629 -0.104155 0.087 Uiso 1 1 calc R U
C13 C 0.0264(5) 0.3712(4) -0.0895(4) 0.0698(16) Uani 1 1 d . .
H13 H 0.017168 0.439124 -0.110005 0.084 Uiso 1 1 calc R U
C14 C -0.0530(4) 0.3224(3) -0.0629(3) 0.0573(13) Uani 1 1 d . .
H14 H -0.114929 0.357373 -0.066222 0.069 Uiso 1 1 calc R U
C15 C -0.1918(5) 0.1084(4) -0.0828(4) 0.0636(14) Uani 1 1 d . .
H15 H -0.177121 0.106926 -0.139029 0.076 Uiso 1 1 calc R U
C16 C -0.2764(5) 0.0547(4) -0.0722(5) 0.0810(18) Uani 1 1 d . .
H16 H -0.318138 0.017305 -0.121384 0.097 Uiso 1 1 calc R U
C17 C -0.2999(5) 0.0554(4) 0.0088(5) 0.0801(18) Uani 1 1 d . .
H17 H -0.357426 0.018848 0.015322 0.096 Uiso 1 1 calc R U
C18 C -0.2381(4) 0.1106(4) 0.0811(4) 0.0640(14) Uani 1 1 d . .
H18 H -0.254453 0.110792 0.136715 0.077 Uiso 1 1 calc R U
C19 C -0.0108(4) 0.1349(4) 0.2599(4) 0.0572(13) Uani 1 1 d . .
C20 C 0.0621(5) 0.1866(4) 0.3450(4) 0.090(2) Uani 1 1 d . .
H20A H 0.108088 0.23349 0.326424 0.135 Uiso 1 1 calc R U
H20B H 0.102718 0.134762 0.38464 0.135 Uiso 1 1 calc R U
H20C H 0.021119 0.223952 0.377079 0.135 Uiso 1 1 calc R U
C21 C 0.0555(5) 0.0713(4) 0.2133(4) 0.0812(18) Uani 1 1 d . .
H21A H 0.010826 0.037437 0.160381 0.122 Uiso 1 1 calc R U
H21B H 0.094204 0.020465 0.255473 0.122 Uiso 1 1 calc R U
H21C H 0.103327 0.115903 0.194723 0.122 Uiso 1 1 calc R U
C22 C -0.0865(5) 0.0633(5) 0.2895(5) 0.104(2) Uani 1 1 d . .
H22A H -0.130592 0.103482 0.316589 0.155 Uiso 1 1 calc R U
H22B H -0.047508 0.01447 0.333622 0.155 Uiso 1 1 calc R U
H22C H -0.129005 0.027128 0.236928 0.155 Uiso 1 1 calc R U
C23 C -0.1639(4) 0.3276(3) 0.2089(4) 0.0558(13) Uani 1 1 d . .
C24 C -0.2223(5) 0.3850(5) 0.1220(4) 0.091(2) Uani 1 1 d . .
H24A H -0.173011 0.41143 0.092247 0.137 Uiso 1 1 calc R U
H24B H -0.26092 0.441292 0.137675 0.137 Uiso 1 1 calc R U
H24C H -0.269776 0.338586 0.081336 0.137 Uiso 1 1 calc R U
C25 C -0.2423(6) 0.2793(5) 0.2530(6) 0.105(2) Uani 1 1 d . .
H25A H -0.291174 0.237562 0.208573 0.158 Uiso 1 1 calc R U
H25B H -0.279434 0.332951 0.274271 0.158 Uiso 1 1 calc R U
H25C H -0.205771 0.23702 0.303951 0.158 Uiso 1 1 calc R U
C26 C -0.0984(5) 0.4066(5) 0.2771(5) 0.099(2) Uani 1 1 d . .
H26A H -0.065876 0.37296 0.334419 0.149 Uiso 1 1 calc R U
H26B H -0.143123 0.460951 0.286772 0.149 Uiso 1 1 calc R U
H26C H -0.045487 0.435077 0.252622 0.149 Uiso 1 1 calc R U
AU1 Au 0.06312(2) 0.33344(2) 0.15287(2) 0.04574(7) Uani 1 1 d . .
F1 F 0.3465(3) 0.4514(3) 0.0314(3) 0.1092(12) Uani 1 1 d . .
F2 F 0.5258(4) 0.1422(4) 0.1133(4) 0.164(2) Uani 1 1 d . .
P1 P -0.07141(10) 0.23762(8) 0.17383(8) 0.0434(3) Uani 1 1 d . .
S1 S 0.20116(11) 0.43626(9) 0.14533(11) 0.0637(4) Uani 1 1 d . .

loop_
_atom_site_aniso_label
_atom_site_aniso_U_11
_atom_site_aniso_U_22
_atom_site_aniso_U_33
_atom_site_aniso_U_23
_atom_site_aniso_U_13
_atom_site_aniso_U_12
C1 0.041(3) 0.061(3) 0.056(3) -0.008(2) 0.007(3) -0.010(2)
C2 0.060(4) 0.085(4) 0.066(4) 0.003(3) 0.012(3) -0.019(3)
C3 0.055(4) 0.141(6) 0.087(5) -0.039(5) 0.033(4) -0.011(4)
C4 0.072(5) 0.103(5) 0.105(6) -0.027(5) 0.009(5) 0.029(4)
C5 0.075(5) 0.076(4) 0.082(5) -0.011(3) -0.002(4) 0.011(4)
C6 0.058(4) 0.060(3) 0.065(4) -0.005(3) -0.002(3) 0.001(3)
C7 0.040(3) 0.045(2) 0.053(3) -0.002(2) 0.012(2) 0.001(2)
C8 0.048(3) 0.036(2) 0.045(3) 0.000(2) 0.008(2) 0.009(2)
C9 0.049(3) 0.048(3) 0.040(3) 0.000(2) 0.015(2) 0.000(2)
C10 0.058(4) 0.057(3) 0.068(4) 0.001(3) 0.027(3) 0.007(3)
C11 0.067(4) 0.092(4) 0.078(4) -0.009(3) 0.039(4) 0.005(3)
C12 0.078(5) 0.088(4) 0.063(4) -0.003(3) 0.037(3) -0.017(4)
C13 0.084(5) 0.064(3) 0.065(4) 0.014(3) 0.027(4) -0.007(3)
C14 0.061(4) 0.057(3) 0.056(3) 0.008(2) 0.020(3) 0.009(3)
C15 0.073(4) 0.061(3) 0.051(3) -0.006(3) 0.007(3) 0.000(3)
C16 0.073(5) 0.067(4) 0.089(5) -0.016(3) 0.000(4) -0.015(3)
C17 0.062(4) 0.079(4) 0.094(5) -0.006(4) 0.014(4) -0.020(3)
C18 0.053(4) 0.072(3) 0.071(4) -0.001(3) 0.024(3) -0.011(3)
C19 0.057(4) 0.057(3) 0.055(3) 0.012(2) 0.012(3) 0.002(3)
C20 0.104(6) 0.098(4) 0.059(4) 0.019(3) 0.006(4) -0.008(4)
C21 0.081(5) 0.073(4) 0.081(4) 0.015(3) 0.009(4) 0.028(3)
C22 0.081(5) 0.097(4) 0.131(6) 0.064(4) 0.027(4) -0.011(4)
C23 0.059(3) 0.052(3) 0.069(4) -0.001(3) 0.039(3) 0.006(3)
C24 0.096(5) 0.084(4) 0.102(5) 0.014(4) 0.041(4) 0.044(4)
C25 0.105(6) 0.096(4) 0.151(7) 0.001(4) 0.097(6) 0.006(4)
C26 0.105(6) 0.094(4) 0.112(6) -0.040(4) 0.054(5) 0.007(4)
AU1 0.04048(12) 0.04749(11) 0.05191(12) -0.00111(9) 0.01742(9) -0.00357(9)
F1 0.104(3) 0.125(3) 0.107(3) 0.021(2) 0.043(3) -0.023(2)
F2 0.089(3) 0.172(4) 0.229(6) -0.065(4) 0.045(4) 0.044(3)
P1 0.0416(7) 0.0458(6) 0.0471(7) 0.0020(5) 0.0196(6) -0.0006(5)
S1 0.0468(9) 0.0512(7) 0.0943(11) 0.0050(7) 0.0217(8) -0.0046(6)

loop_
_atom_type_symbol
_atom_type_description
_atom_type_scat_dispersion_real
_atom_type_scat_dispersion_imag
_atom_type_scat_source
C C 0.0033 0.0016 'International Tables Vol C Tables 4.2.6.8 and 6.1.1.4'
H H 0 0 'International Tables Vol C Tables 4.2.6.8 and 6.1.1.4'
Au Au -2.0133 8.8022 'International Tables Vol C Tables 4.2.6.8 and 6.1.1.4'
F F 0.0171 0.0103 'International Tables Vol C Tables 4.2.6.8 and 6.1.1.4'
P P 0.1023 0.0942 'International Tables Vol C Tables 4.2.6.8 and 6.1.1.4'
S S 0.1246 0.1234 'International Tables Vol C Tables 4.2.6.8 and 6.1.1.4'

loop_
_exptl_crystal_face_index_h
_exptl_crystal_face_index_k
_exptl_crystal_face_index_l
_exptl_crystal_face_perp_dist
-19 0 9 0.131
19 0 -9 0.131
-2 17 -7 0.1545
2 -17 7 0.1545
-9 15 -3 0.1459
9 -15 3 0.1459
-1 0 -20 0.0606
1 0 20 0.0606
4 16 7 0.1545
-4 -16 -7 0.1545
-11 -1 -13 0.0235
11 1 13 0.0235

loop_
_geom_angle_atom_site_label_1
_geom_angle_atom_site_label_2
_geom_angle_atom_site_label_3
_geom_angle
C2 C1 C6 114.9(5)
C2 C1 S1 121.7(4)
C6 C1 S1 123.3(4)
F1 C2 C1 118.1(6)
F1 C2 C3 118.1(6)
C1 C2 C3 123.7(6)
C4 C3 C2 116.9(6)
C4 C3 H3 121.5
C2 C3 H3 121.5
C3 C4 C5 123.8(7)
C3 C4 F2 116.7(8)
C5 C4 F2 119.5(8)
C4 C5 C6 119.4(6)
C4 C5 H5 120.3
C6 C5 H5 120.3
C5 C6 C1 121.2(6)
C5 C6 H6 119.4
C1 C6 H6 119.4
C8 C7 C18 118.5(4)
C8 C7 P1 122.6(3)
C18 C7 P1 119.0(4)
C7 C8 C15 118.4(4)
C7 C8 C9 126.1(4)
C15 C8 C9 115.5(4)
C10 C9 C14 118.1(4)
C10 C9 C8 121.1(4)
C14 C9 C8 120.5(4)
C11 C10 C9 120.8(5)
C11 C10 H10 119.6
C9 C10 H10 119.6
C12 C11 C10 120.0(5)
C12 C11 H11 120
C10 C11 H11 120
C13 C12 C11 119.8(5)
C13 C12 H12 120.1
C11 C12 H12 120.1
C12 C13 C14 121.3(5)
C12 C13 H13 119.3
C14 C13 H13 119.3
C9 C14 C13 119.9(5)
C9 C14 H14 120
C13 C14 H14 120
C16 C15 C8 121.1(5)
C16 C15 H15 119.4
C8 C15 H15 119.4
C17 C16 C15 120.8(6)
C17 C16 H16 119.6
C15 C16 H16 119.6
C16 C17 C18 119.4(6)
C16 C17 H17 120.3
C18 C17 H17 120.3
C17 C18 C7 121.7(5)
C17 C18 H18 119.1
C7 C18 H18 119.1
C21 C19 C22 109.2(4)
C21 C19 C20 108.4(5)
C22 C19 C20 109.2(5)
C21 C19 P1 104.5(3)
C22 C19 P1 116.4(4)
C20 C19 P1 108.8(3)
C19 C20 H20A 109.5
C19 C20 H20B 109.5
H20A C20 H20B 109.5
C19 C20 H20C 109.5
H20A C20 H20C 109.5
H20B C20 H20C 109.5
C19 C21 H21A 109.5
C19 C21 H21B 109.5
H21A C21 H21B 109.5
C19 C21 H21C 109.5
H21A C21 H21C 109.5
H21B C21 H21C 109.5
C19 C22 H22A 109.5
C19 C22 H22B 109.5
H22A C22 H22B 109.5
C19 C22 H22C 109.5
H22A C22 H22C 109.5
H22B C22 H22C 109.5
C24 C23 C25 109.6(5)
C24 C23 C26 108.2(5)
C25 C23 C26 107.7(5)
C24 C23 P1 105.7(3)
C25 C23 P1 117.2(3)
C26 C23 P1 108.1(4)
C23 C24 H24A 109.5
C23 C24 H24B 109.5
H24A C24 H24B 109.5
C23 C24 H24C 109.5
H24A C24 H24C 109.5
H24B C24 H24C 109.5
C23 C25 H25A 109.5
C23 C25 H25B 109.5
H25A C25 H25B 109.5
C23 C25 H25C 109.5
H25A C25 H25C 109.5
H25B C25 H25C 109.5
C23 C26 H26A 109.5
C23 C26 H26B 109.5
H26A C26 H26B 109.5
C23 C26 H26C 109.5
H26A C26 H26C 109.5
H26B C26 H26C 109.5
P1 AU1 S1 174.63(5)
C7 P1 C19 104.9(2)
C7 P1 C23 106.0(2)
C19 P1 C23 115.3(2)
C7 P1 AU1 116.48(15)
C19 P1 AU1 106.48(17)
C23 P1 AU1 107.93(15)
C1 S1 AU1 103.43(16)

loop_
_geom_bond_atom_site_label_1
_geom_bond_atom_site_label_2
_geom_bond_distance
C1 C2 1.379(7)
C1 C6 1.418(7)
C1 S1 1.752(5)
C2 F1 1.341(6)
C2 C3 1.392(9)
C3 C4 1.331(9)
C3 H3 0.93
C4 C5 1.340(9)
C4 F2 1.374(7)
C5 C6 1.366(7)
C5 H5 0.93
C6 H6 0.93
C7 C8 1.391(6)
C7 C18 1.408(6)
C7 P1 1.833(5)
C8 C15 1.406(7)
C8 C9 1.479(6)
C9 C10 1.382(6)
C9 C14 1.386(6)
C10 C11 1.382(7)
C10 H10 0.93
C11 C12 1.372(7)
C11 H11 0.93
C12 C13 1.342(8)
C12 H12 0.93
C13 C14 1.387(7)
C13 H13 0.93
C14 H14 0.93
C15 C16 1.372(8)
C15 H15 0.93
C16 C17 1.354(8)
C16 H16 0.93
C17 C18 1.372(7)
C17 H17 0.93
C18 H18 0.93
C19 C21 1.522(7)
C19 C22 1.529(7)
C19 C20 1.532(8)
C19 P1 1.879(5)
C20 H20A 0.96
C20 H20B 0.96
C20 H20C 0.96
C21 H21A 0.96
C21 H21B 0.96
C21 H21C 0.96
C22 H22A 0.96
C22 H22B 0.96
C22 H22C 0.96
C23 C24 1.523(8)
C23 C25 1.527(7)
C23 C26 1.538(8)
C23 P1 1.880(4)
C24 H24A 0.96
C24 H24B 0.96
C24 H24C 0.96
C25 H25A 0.96
C25 H25B 0.96
C25 H25C 0.96
C26 H26A 0.96
C26 H26B 0.96
C26 H26C 0.96
AU1 P1 2.2755(11)
AU1 S1 2.2994(13)

loop_
_geom_hbond_atom_site_label_D
_geom_hbond_atom_site_label_H
_geom_hbond_atom_site_label_A
_geom_hbond_distance_DH
_geom_hbond_distance_HA
_geom_hbond_distance_DA
_geom_hbond_angle_DHA
_geom_hbond_site_symmetry_A
C21 H21B S1_$1 0.96 2.93 3.771(6) 147.6 2_545

loop_
_geom_torsion_atom_site_label_1
_geom_torsion_atom_site_label_2
_geom_torsion_atom_site_label_3
_geom_torsion_atom_site_label_4
_geom_torsion
C6 C1 C2 F1 -178.4(5)
S1 C1 C2 F1 -0.7(7)
C6 C1 C2 C3 2.6(8)
S1 C1 C2 C3 -179.7(5)
F1 C2 C3 C4 179.6(6)
C1 C2 C3 C4 -1.4(10)
C2 C3 C4 C5 -0.5(11)
C2 C3 C4 F2 179.7(6)
C3 C4 C5 C6 0.9(11)
F2 C4 C5 C6 -179.2(6)
C4 C5 C6 C1 0.5(9)
C2 C1 C6 C5 -2.1(8)
S1 C1 C6 C5 -179.7(4)
C18 C7 C8 C15 0.5(6)
P1 C7 C8 C15 179.4(3)
C18 C7 C8 C9 178.7(4)
P1 C7 C8 C9 -2.4(6)
C7 C8 C9 C10 99.0(5)
C15 C8 C9 C10 -82.7(6)
C7 C8 C9 C14 -87.1(6)
C15 C8 C9 C14 91.2(5)
C14 C9 C10 C11 0.2(8)
C8 C9 C10 C11 174.3(5)
C9 C10 C11 C12 0.6(9)
C10 C11 C12 C13 -0.9(9)
C11 C12 C13 C14 0.2(9)
C10 C9 C14 C13 -0.9(7)
C8 C9 C14 C13 -174.9(5)
C12 C13 C14 C9 0.7(8)
C7 C8 C15 C16 -0.4(7)
C9 C8 C15 C16 -178.7(5)
C8 C15 C16 C17 0.1(9)
C15 C16 C17 C18 0.0(9)
C16 C17 C18 C7 0.2(9)
C8 C7 C18 C17 -0.4(7)
P1 C7 C18 C17 -179.4(4)
C8 C7 P1 C19 -113.2(4)
C18 C7 P1 C19 65.7(4)
C8 C7 P1 C23 124.3(4)
C18 C7 P1 C23 -56.8(4)
C8 C7 P1 AU1 4.2(4)
C18 C7 P1 AU1 -176.8(3)
C21 C19 P1 C7 61.4(4)
C22 C19 P1 C7 -59.1(5)
C20 C19 P1 C7 177.0(4)
C21 C19 P1 C23 177.6(3)
C22 C19 P1 C23 57.2(5)
C20 C19 P1 C23 -66.7(5)
C21 C19 P1 AU1 -62.7(4)
C22 C19 P1 AU1 176.8(4)
C20 C19 P1 AU1 53.0(4)
C24 C23 P1 C7 -50.8(4)
C25 C23 P1 C7 71.6(5)
C26 C23 P1 C7 -166.5(4)
C24 C23 P1 C19 -166.5(4)
C25 C23 P1 C19 -44.0(6)
C26 C23 P1 C19 77.9(4)
C24 C23 P1 AU1 74.6(4)
C25 C23 P1 AU1 -162.9(5)
C26 C23 P1 AU1 -41.0(4)
C2 C1 S1 AU1 140.9(4)
C6 C1 S1 AU1 -41.7(4)
